data_2312144
loop_
_publ_author_name
'Zubkova, Natalia V.'
'Chukanov, Nikita V.'
'Varlamov, Dmitry A.'
'Vigasina, Marina F.'
'Pekov, Igor V.'
'Ksenofontov, Dmitry A.'
'Pushcharovsky, Dmitry Yu'

_publ_section_title
;
 New data on the crystal chemistry of the natural two-layer
 aluminosilicates latiumite and tuscanite.
;
_journal_issue 4
_journal_name_full 'Acta crystallographica Section B, Structural science, crystal engineering and materials'
_journal_paper_doi 10.1107/S2052520623004638
_journal_volume 79
_journal_year 2023
_chemical_formula_sum 'C0.14 H4.04 Al4.2 Ca4.94 K0.9 Mg0.08 Na0.45 O31.4 P0.33 S1.53 Si5.8 Sr0.09'
_chemical_formula_weight 1097.02
_space_group_crystal_system monoclinic
_space_group_IT_number 14
_space_group_name_Hall '-P 2yab'
_space_group_name_H-M_alt 'P 1 21/a 1'
_audit_creation_method SHELXL-2018/3
_cell_angle_alpha 90
_cell_angle_beta 107.032(4)
_cell_angle_gamma 90
_cell_formula_units_Z 2
_cell_length_a 23.9846(9)
_cell_length_b 5.09694(15)
_cell_length_c 10.8504(4)
_cell_measurement_reflns_used 4352
_cell_measurement_temperature 293(2)
_cell_measurement_theta_max 30.5200
_cell_measurement_theta_min 3.8020
_cell_volume 1268.26(8)
_computing_structure_refinement 'SHELXL-2018/3 (Sheldrick, 2018)'
_diffrn_ambient_temperature 293(2)
_diffrn_detector_area_resol_mean 16.0630
_diffrn_measured_fraction_theta_full 0.997
_diffrn_measured_fraction_theta_max 0.997
_diffrn_measurement_device_type 'Xcalibur, Sapphire3'
_diffrn_measurement_method '\w scans'
_diffrn_radiation_type MoK\a
_diffrn_radiation_wavelength 0.71073
_diffrn_reflns_av_R_equivalents 0.0370
_diffrn_reflns_av_unetI/netI 0.0422
_diffrn_reflns_Laue_measured_fraction_full 0.997
_diffrn_reflns_Laue_measured_fraction_max 0.997
_diffrn_reflns_limit_h_max 31
_diffrn_reflns_limit_h_min -31
_diffrn_reflns_limit_k_max 6
_diffrn_reflns_limit_k_min -6
_diffrn_reflns_limit_l_max 14
_diffrn_reflns_limit_l_min -10
_diffrn_reflns_number 10218
_diffrn_reflns_point_group_measured_fraction_full 0.997
_diffrn_reflns_point_group_measured_fraction_max 0.997
_diffrn_reflns_theta_full 25.242
_diffrn_reflns_theta_max 28.281
_diffrn_reflns_theta_min 3.009
_diffrn_source 'fine-focus sealed X-ray tube'
_exptl_absorpt_coefficient_mu 2.098
_exptl_absorpt_correction_T_max 1.00000
_exptl_absorpt_correction_T_min 0.92868
_exptl_absorpt_correction_type multi-scan
_exptl_crystal_colour colorless
_exptl_crystal_density_diffrn 2.873
_exptl_crystal_description irregular
_exptl_crystal_F_000 1093
_exptl_crystal_size_max 0.222
_exptl_crystal_size_mid 0.170
_exptl_crystal_size_min 0.117
_refine_diff_density_max 0.530
_refine_diff_density_min -0.394
_refine_diff_density_rms 0.101
_refine_ls_extinction_coef 0.0023(3)
_refine_ls_extinction_expression Fc^*^=kFc[1+0.001xFc^2^\l^3^/sin(2\q)]^-1/4^
_refine_ls_extinction_method 'SHELXL-2018/3 (Sheldrick 2018)'
_refine_ls_goodness_of_fit_ref 1.025
_refine_ls_hydrogen_treatment undef
_refine_ls_matrix_type full
_refine_ls_number_parameters 232
_refine_ls_number_reflns 3131
_refine_ls_number_restraints 0
_refine_ls_restrained_S_all 1.025
_refine_ls_R_factor_all 0.0420
_refine_ls_R_factor_gt 0.0309
_refine_ls_shift/su_max 0.001
_refine_ls_shift/su_mean 0.000
_refine_ls_structure_factor_coef Fsqd
_refine_ls_weighting_details 'w=1/[\s^2^(Fo^2^)+(0.0277P)^2^+0.1441P] where P=(Fo^2^+2Fc^2^)/3'
_refine_ls_weighting_scheme calc
_refine_ls_wR_factor_gt 0.0648
_refine_ls_wR_factor_ref 0.0691
_reflns_Friedel_coverage 0.000
_reflns_number_gt 2587
_reflns_number_total 3131
_reflns_threshold_expression 'I > 2\s(I)'
_cod_data_source_file dk5120sup1.cif
_cod_data_source_block tuscanite
_cod_original_formula_sum 'Al4.20 Ca4.94 Si5.80 Sr0.09 K0.90 Mg0.08 Na0.45 O31.40 P0.33 S1.53 C0.14 H4.04'
_cod_database_code 2312144
_shelx_shelxl_version_number 2018/3
_shelx_space_group_comment
;
The symmetry employed for this shelxl refinement is uniquely defined
by the following loop, which should always be used as a source of
symmetry information in preference to the above space-group names.
They are only intended as comments.
;

loop_
_space_group_symop_operation_xyz
'x, y, z'
'-x+1/2, y+1/2, -z'
'-x, -y, -z'
'x-1/2, -y-1/2, z'

loop_
_atom_site_label
_atom_site_type_symbol
_atom_site_fract_x
_atom_site_fract_y
_atom_site_fract_z
_atom_site_U_iso_or_equiv
_atom_site_adp_type
_atom_site_occupancy
_atom_site_site_symmetry_order
_atom_site_calc_flag
_atom_site_refinement_flags_posn
_atom_site_refinement_flags_adp
_atom_site_refinement_flags_occupancy
_atom_site_disorder_assembly
_atom_site_disorder_group
Ca1 Ca 0.19148(2) 0.72350(9) 0.18896(5) 0.01243(19) Uani 0.876(6) 1 d . . P . .
Na1 Na 0.19148(2) 0.72350(9) 0.18896(5) 0.01243(19) Uani 0.079(6) 1 d . . P . .
Sr1 Sr 0.19148(2) 0.72350(9) 0.18896(5) 0.01243(19) Uani 0.045 1 d . . P . .
Ca2 Ca 0.35399(3) 0.72594(11) 0.14587(6) 0.0152(2) Uani 0.835(6) 1 d . . P . .
Na2 Na 0.35399(3) 0.72594(11) 0.14587(6) 0.0152(2) Uani 0.165(6) 1 d . . P . .
Ca3 Ca 0.30801(2) 0.24049(9) 0.45473(5) 0.01060(19) Uani 0.981(6) 1 d . . P . .
Na3 Na 0.30801(2) 0.24049(9) 0.45473(5) 0.01060(19) Uani 0.019(6) 1 d . . P . .
S S 0.26906(3) 0.19933(13) 0.14020(7) 0.0113(2) Uani 0.929(2) 1 d . . P . .
Si1 Si 0.43865(3) 0.24003(12) 0.07234(6) 0.00713(16) Uani 1 1 d . . . . .
Al1 Al 0.44175(3) 0.22911(13) 0.35250(7) 0.00703(16) Uani 1 1 d . . . . .
Si3 Si 0.42174(3) 0.72543(12) 0.47864(7) 0.00832(16) Uani 1 1 d . . . . .
Si4 Si 0.16167(3) 0.27279(12) 0.35433(6) 0.00853(16) Uani 1 1 d . . . . .
Al2 Al 0.07546(3) 0.23563(13) 0.08261(7) 0.00699(17) Uani 1 1 d . . . . .
K K 0.03728(6) 0.7449(2) 0.27281(12) 0.0175(5) Uani 0.227(4) 1 d . . P . .
OW O 0.03728(6) 0.7449(2) 0.27281(12) 0.0175(5) Uani 0.773(4) 1 d . . P . .
O1 O 0.09658(8) 0.9164(3) 0.05158(16) 0.0110(4) Uani 1 1 d . . . . .
O2 O 0.00732(8) 0.2301(3) 0.10119(18) 0.0167(4) Uani 1 1 d . . . . .
O3 O 0.41981(8) 0.9334(3) 0.04746(16) 0.0108(4) Uani 1 1 d . . . . .
O4 O 0.41956(8) 0.3486(3) 0.19498(16) 0.0116(4) Uani 1 1 d . . . . .
O5 O 0.41978(8) 0.8994(3) 0.35014(16) 0.0131(4) Uani 1 1 d . . . . .
O6 O 0.01583(9) 0.2414(3) 0.41420(18) 0.0184(4) Uani 1 1 d . . . . .
O7 O 0.40299(8) 0.4211(3) 0.43522(16) 0.0129(4) Uani 1 1 d . . . . .
O8 O 0.37117(8) 0.8548(3) 0.53575(16) 0.0131(4) Uani 1 1 d . . . . .
O9 O 0.21970(8) 0.4473(3) 0.39544(16) 0.0119(4) Uani 1 1 d . . . . .
O10 O 0.16926(9) -0.0354(3) 0.35147(16) 0.0200(5) Uani 1 1 d . . . . .
O11 O 0.12283(8) 0.3866(3) 0.21609(16) 0.0123(4) Uani 1 1 d . . . . .
O12 O 0.20596(9) 0.1676(4) 0.08147(19) 0.0187(5) Uani 0.929(2) 1 d . . P . .
O13 O 0.30230(9) 0.1514(4) 0.04798(19) 0.0244(5) Uani 1 1 d . . . . .
O14 O 0.28248(9) 0.4623(3) 0.19931(17) 0.0179(4) Uani 1 1 d . . . . .
O15 O 0.28678(9) -0.0001(3) 0.24569(17) 0.0189(4) Uani 1 1 d . . . . .

loop_
_atom_site_aniso_label
_atom_site_aniso_U_11
_atom_site_aniso_U_22
_atom_site_aniso_U_33
_atom_site_aniso_U_23
_atom_site_aniso_U_13
_atom_site_aniso_U_12
Ca1 0.0111(3) 0.0126(3) 0.0138(3) 0.00077(19) 0.0039(2) 0.0001(2)
Na1 0.0111(3) 0.0126(3) 0.0138(3) 0.00077(19) 0.0039(2) 0.0001(2)
Sr1 0.0111(3) 0.0126(3) 0.0138(3) 0.00077(19) 0.0039(2) 0.0001(2)
Ca2 0.0130(4) 0.0171(4) 0.0158(3) 0.0023(2) 0.0048(3) -0.0012(2)
Na2 0.0130(4) 0.0171(4) 0.0158(3) 0.0023(2) 0.0048(3) -0.0012(2)
Ca3 0.0093(3) 0.0098(3) 0.0124(3) -0.00007(19) 0.0025(2) 0.0018(2)
Na3 0.0093(3) 0.0098(3) 0.0124(3) -0.00007(19) 0.0025(2) 0.0018(2)
S 0.0094(4) 0.0114(4) 0.0131(4) -0.0012(3) 0.0033(3) -0.0005(3)
Si1 0.0072(4) 0.0071(3) 0.0072(3) 0.0002(2) 0.0023(3) -0.0001(3)
Al1 0.0074(4) 0.0067(4) 0.0072(3) -0.0001(3) 0.0025(3) 0.0002(3)
Si3 0.0085(4) 0.0082(3) 0.0085(3) 0.0000(3) 0.0028(3) 0.0003(3)
Si4 0.0096(4) 0.0082(3) 0.0077(3) 0.0007(2) 0.0025(3) 0.0007(3)
Al2 0.0075(4) 0.0063(4) 0.0072(3) -0.0003(3) 0.0022(3) 0.0001(3)
K 0.0233(9) 0.0123(7) 0.0182(8) -0.0013(5) 0.0080(6) -0.0012(5)
OW 0.0233(9) 0.0123(7) 0.0182(8) -0.0013(5) 0.0080(6) -0.0012(5)
O1 0.0103(10) 0.0098(9) 0.0112(9) -0.0017(7) 0.0005(8) 0.0016(7)
O2 0.0089(10) 0.0249(11) 0.0168(10) -0.0021(8) 0.0045(9) -0.0003(8)
O3 0.0153(10) 0.0080(8) 0.0106(8) -0.0012(7) 0.0062(8) -0.0020(7)
O4 0.0114(10) 0.0132(9) 0.0105(9) -0.0009(7) 0.0038(8) 0.0015(8)
O5 0.0156(10) 0.0122(9) 0.0122(9) 0.0000(7) 0.0052(8) -0.0022(8)
O6 0.0116(10) 0.0247(11) 0.0168(10) 0.0021(8) 0.0007(9) 0.0012(8)
O7 0.0127(10) 0.0120(9) 0.0158(9) -0.0022(7) 0.0069(9) -0.0017(7)
O8 0.0152(10) 0.0130(9) 0.0140(9) 0.0023(7) 0.0091(8) 0.0040(8)
O9 0.0084(9) 0.0128(9) 0.0134(9) -0.0008(7) 0.0017(8) -0.0002(7)
O10 0.0376(14) 0.0094(9) 0.0137(9) 0.0010(7) 0.0085(10) 0.0045(9)
O11 0.0138(10) 0.0113(9) 0.0104(8) -0.0001(7) 0.0014(8) -0.0005(8)
O12 0.0067(11) 0.0277(12) 0.0210(11) 0.0040(9) 0.0029(10) -0.0026(9)
O13 0.0214(12) 0.0316(11) 0.0238(11) -0.0080(9) 0.0123(10) -0.0028(10)
O14 0.0193(11) 0.0121(9) 0.0259(10) -0.0031(8) 0.0121(10) -0.0021(8)
O15 0.0225(12) 0.0140(9) 0.0188(10) 0.0024(8) 0.0039(10) 0.0020(8)

loop_
_atom_type_symbol
_atom_type_description
_atom_type_scat_dispersion_real
_atom_type_scat_dispersion_imag
_atom_type_scat_source
O O 0.0106 0.0060 'International Tables Vol C Tables 4.2.6.8 and 6.1.1.4'
Na Na 0.0362 0.0249 'International Tables Vol C Tables 4.2.6.8 and 6.1.1.4'
Mg Mg 0.0486 0.0363 'International Tables Vol C Tables 4.2.6.8 and 6.1.1.4'
Al Al 0.0645 0.0514 'International Tables Vol C Tables 4.2.6.8 and 6.1.1.4'
Si Si 0.0817 0.0704 'International Tables Vol C Tables 4.2.6.8 and 6.1.1.4'
P P 0.1023 0.0942 'International Tables Vol C Tables 4.2.6.8 and 6.1.1.4'
S S 0.1246 0.1234 'International Tables Vol C Tables 4.2.6.8 and 6.1.1.4'
K K 0.2009 0.2494 'International Tables Vol C Tables 4.2.6.8 and 6.1.1.4'
Ca Ca 0.2262 0.3064 'International Tables Vol C Tables 4.2.6.8 and 6.1.1.4'
Sr Sr -1.5307 3.2498 'International Tables Vol C Tables 4.2.6.8 and 6.1.1.4'
C C 0.0033 0.0016 'International Tables Vol C Tables 4.2.6.8 and 6.1.1.4'
H H 0.0000 0.0000 'International Tables Vol C Tables 4.2.6.8 and 6.1.1.4'

loop_
_geom_angle_atom_site_label_1
_geom_angle_atom_site_label_2
_geom_angle_atom_site_label_3
_geom_angle
_geom_angle_site_symmetry_1
_geom_angle_site_symmetry_3
_geom_angle_publ_flag
O10 Ca1 O11 88.18(6) 1_565 . ?
O10 Ca1 O1 82.83(6) 1_565 . ?
O11 Ca1 O1 79.81(6) . . ?
O10 Ca1 O14 128.90(7) 1_565 . ?
O11 Ca1 O14 103.10(6) . . ?
O1 Ca1 O14 147.91(6) . . ?
O10 Ca1 O9 71.90(6) 1_565 . ?
O11 Ca1 O9 61.69(6) . . ?
O1 Ca1 O9 133.71(6) . . ?
O14 Ca1 O9 70.66(6) . . ?
O10 Ca1 O15 85.15(6) 1_565 1_565 ?
O11 Ca1 O15 157.52(6) . 1_565 ?
O1 Ca1 O15 120.42(6) . 1_565 ?
O14 Ca1 O15 65.65(6) . 1_565 ?
O9 Ca1 O15 95.85(6) . 1_565 ?
O10 Ca1 O12 88.32(6) 1_565 1_565 ?
O11 Ca1 O12 147.12(7) . 1_565 ?
O1 Ca1 O12 67.32(6) . 1_565 ?
O14 Ca1 O12 104.46(6) . 1_565 ?
O9 Ca1 O12 146.04(6) . 1_565 ?
O15 Ca1 O12 54.17(6) 1_565 1_565 ?
O10 Ca1 O13 153.84(6) 1_565 2 ?
O11 Ca1 O13 104.48(6) . 2 ?
O1 Ca1 O13 77.18(6) . 2 ?
O14 Ca1 O13 71.13(6) . 2 ?
O9 Ca1 O13 134.25(6) . 2 ?
O15 Ca1 O13 90.54(6) 1_565 2 ?
O12 Ca1 O13 68.54(6) 1_565 2 ?
O10 Ca1 O12 146.58(6) 1_565 . ?
O11 Ca1 O12 64.02(5) . . ?
O1 Ca1 O12 108.20(6) . . ?
O14 Ca1 O12 49.49(6) . . ?
O9 Ca1 O12 78.36(5) . . ?
O15 Ca1 O12 113.19(6) 1_565 . ?
O12 Ca1 O12 125.10(7) 1_565 . ?
O13 Ca1 O12 57.76(6) 2 . ?
O10 Ca1 Si4 79.17(5) 1_565 . ?
O11 Ca1 Si4 30.98(4) . . ?
O1 Ca1 Si4 107.87(4) . . ?
O14 Ca1 Si4 85.83(4) . . ?
O9 Ca1 Si4 30.73(4) . . ?
O15 Ca1 Si4 126.55(5) 1_565 . ?
O12 Ca1 Si4 167.17(5) 1_565 . ?
O13 Ca1 Si4 122.95(5) 2 . ?
O12 Ca1 Si4 67.44(4) . . ?
O10 Ca1 S 89.90(5) 1_565 1_565 ?
O11 Ca1 S 173.97(5) . 1_565 ?
O1 Ca1 S 94.28(4) . 1_565 ?
O14 Ca1 S 82.54(4) . 1_565 ?
O9 Ca1 S 122.98(5) . 1_565 ?
O15 Ca1 S 27.58(4) 1_565 1_565 ?
O12 Ca1 S 27.02(5) 1_565 1_565 ?
O13 Ca1 S 75.11(5) 2 1_565 ?
O12 Ca1 S 119.57(4) . 1_565 ?
Si4 Ca1 S 153.64(3) . 1_565 ?
O10 Ca1 S 142.27(5) 1_565 . ?
O11 Ca1 S 83.42(4) . . ?
O1 Ca1 S 131.04(4) . . ?
O14 Ca1 S 23.84(4) . . ?
O9 Ca1 S 71.74(4) . . ?
O15 Ca1 S 88.81(4) 1_565 . ?
O12 Ca1 S 117.55(5) 1_565 . ?
O13 Ca1 S 63.14(5) 2 . ?
O12 Ca1 S 25.69(4) . . ?
Si4 Ca1 S 74.820(19) . . ?
S Ca1 S 101.53(2) 1_565 . ?
O14 Ca2 O3 166.84(6) . . ?
O14 Ca2 O4 88.06(6) . . ?
O3 Ca2 O4 88.77(6) . . ?
O14 Ca2 O5 107.41(6) . . ?
O3 Ca2 O5 84.90(6) . . ?
O4 Ca2 O5 83.40(6) . . ?
O14 Ca2 O12 85.73(7) . 2 ?
O3 Ca2 O12 82.84(6) . 2 ?
O4 Ca2 O12 105.72(6) . 2 ?
O5 Ca2 O12 164.50(6) . 2 ?
O14 Ca2 O13 106.41(7) . 1_565 ?
O3 Ca2 O13 75.18(6) . 1_565 ?
O4 Ca2 O13 163.15(6) . 1_565 ?
O5 Ca2 O13 99.93(6) . 1_565 ?
O12 Ca2 O13 67.75(6) 2 1_565 ?
O14 Ca2 O15 67.81(6) . 1_565 ?
O3 Ca2 O15 121.28(6) . 1_565 ?
O4 Ca2 O15 140.45(6) . 1_565 ?
O5 Ca2 O15 75.25(6) . 1_565 ?
O12 Ca2 O15 103.26(7) 2 1_565 ?
O13 Ca2 O15 55.61(6) 1_565 1_565 ?
O14 Ca2 S 85.94(5) . 1_565 ?
O3 Ca2 S 99.22(4) . 1_565 ?
O4 Ca2 S 168.48(4) . 1_565 ?
O5 Ca2 S 89.02(5) . 1_565 ?
O12 Ca2 S 83.64(5) 2 1_565 ?
O13 Ca2 S 27.52(4) 1_565 1_565 ?
O15 Ca2 S 28.18(4) 1_565 1_565 ?
O14 Ca2 S 22.64(4) . . ?
O3 Ca2 S 145.07(4) . . ?
O4 Ca2 S 73.92(4) . . ?
O5 Ca2 S 121.70(4) . . ?
O12 Ca2 S 73.41(5) 2 . ?
O13 Ca2 S 116.77(5) 1_565 . ?
O15 Ca2 S 89.43(5) 1_565 . ?
S Ca2 S 103.10(3) 1_565 . ?
O14 Ca2 Al2 137.45(5) . 2 ?
O3 Ca2 Al2 29.70(4) . 2 ?
O4 Ca2 Al2 75.13(4) . 2 ?
O5 Ca2 Al2 109.02(4) . 2 ?
O12 Ca2 Al2 62.77(5) 2 2 ?
O13 Ca2 Al2 88.23(4) 1_565 2 ?
O15 Ca2 Al2 143.30(5) 1_565 2 ?
S Ca2 Al2 115.71(2) 1_565 2 ?
S Ca2 Al2 115.38(2) . 2 ?
O14 Ca2 Si1 99.58(5) . . ?
O3 Ca2 Si1 72.76(4) . . ?
O4 Ca2 Si1 25.56(4) . . ?
O5 Ca2 Si1 101.53(5) . . ?
O12 Ca2 Si1 83.84(5) 2 . ?
O13 Ca2 Si1 139.28(4) 1_565 . ?
O15 Ca2 Si1 164.61(4) 1_565 . ?
S Ca2 Si1 165.90(3) 1_565 . ?
S Ca2 Si1 79.43(2) . . ?
Al2 Ca2 Si1 52.085(17) 2 . ?
O14 Ca2 Si3 84.16(5) . . ?
O3 Ca2 Si3 107.03(5) . . ?
O4 Ca2 Si3 72.51(4) . . ?
O5 Ca2 Si3 25.20(4) . . ?
O12 Ca2 Si3 169.78(5) 2 . ?
O13 Ca2 Si3 116.71(5) 1_565 . ?
O15 Ca2 Si3 74.18(5) 1_565 . ?
S Ca2 Si3 97.07(2) 1_565 . ?
S Ca2 Si3 96.56(2) . . ?
Al2 Ca2 Si3 125.09(3) 2 . ?
Si1 Ca2 Si3 96.40(2) . . ?
O9 Ca3 O10 88.87(7) . 2_556 ?
O9 Ca3 O9 93.40(4) . 2_546 ?
O10 Ca3 O9 74.60(6) 2_556 2_546 ?
O9 Ca3 O8 152.33(6) . 1_545 ?
O10 Ca3 O8 96.45(7) 2_556 1_545 ?
O9 Ca3 O8 62.32(6) 2_546 1_545 ?
O9 Ca3 O15 92.60(6) . . ?
O10 Ca3 O15 178.18(7) 2_556 . ?
O9 Ca3 O15 106.36(6) 2_546 . ?
O8 Ca3 O15 82.73(6) 1_545 . ?
O9 Ca3 O7 126.43(6) . . ?
O10 Ca3 O7 85.29(6) 2_556 . ?
O9 Ca3 O7 135.11(6) 2_546 . ?
O8 Ca3 O7 81.16(6) 1_545 . ?
O15 Ca3 O7 92.98(6) . . ?
O9 Ca3 O14 68.31(6) . . ?
O10 Ca3 O14 127.31(6) 2_556 . ?
O9 Ca3 O14 148.97(6) 2_546 . ?
O8 Ca3 O14 125.89(5) 1_545 . ?
O15 Ca3 O14 52.48(5) . . ?
O7 Ca3 O14 73.71(6) . . ?
O9 Ca3 Si4 124.03(5) . 2_546 ?
O10 Ca3 Si4 79.96(5) 2_556 2_546 ?
O9 Ca3 Si4 30.73(4) 2_546 2_546 ?
O8 Ca3 Si4 32.30(4) 1_545 2_546 ?
O15 Ca3 Si4 100.07(4) . 2_546 ?
O7 Ca3 Si4 107.20(5) . 2_546 ?
O14 Ca3 Si4 152.15(4) . 2_546 ?
O9 Ca3 S 77.16(4) . . ?
O10 Ca3 S 154.07(5) 2_556 . ?
O9 Ca3 S 127.29(5) 2_546 . ?
O8 Ca3 S 106.09(4) 1_545 . ?
O15 Ca3 S 25.90(4) . . ?
O7 Ca3 S 85.69(4) . . ?
O14 Ca3 S 26.90(4) . . ?
Si4 Ca3 S 125.95(2) 2_546 . ?
O9 Ca3 Si4 24.69(4) . . ?
O10 Ca3 Si4 102.48(6) 2_556 . ?
O9 Ca3 Si4 77.50(5) 2_546 . ?
O8 Ca3 Si4 128.69(5) 1_545 . ?
O15 Ca3 Si4 79.27(5) . . ?
O7 Ca3 Si4 146.93(5) . . ?
O14 Ca3 Si4 76.23(4) . . ?
Si4 Ca3 Si4 105.81(2) 2_546 . ?
S Ca3 Si4 73.32(2) . . ?
O9 Ca3 Si4 79.42(5) . 2_556 ?
O10 Ca3 Si4 24.55(4) 2_556 2_556 ?
O9 Ca3 Si4 97.80(4) 2_546 2_556 ?
O8 Ca3 Si4 114.95(5) 1_545 2_556 ?
O15 Ca3 Si4 155.00(5) . 2_556 ?
O7 Ca3 Si4 73.71(4) . 2_556 ?
O14 Ca3 Si4 102.84(4) . 2_556 ?
Si4 Ca3 Si4 104.04(2) 2_546 2_556 ?
S Ca3 Si4 129.72(2) . 2_556 ?
Si4 Ca3 Si4 100.20(2) . 2_556 ?
O9 Ca3 Si3 108.74(5) . . ?
O10 Ca3 Si3 68.10(5) 2_556 . ?
O9 Ca3 Si3 135.60(5) 2_546 . ?
O8 Ca3 Si3 98.40(5) 1_545 . ?
O15 Ca3 Si3 110.38(5) . . ?
O7 Ca3 Si3 23.11(4) . . ?
O14 Ca3 Si3 75.28(4) . . ?
Si4 Ca3 Si3 116.80(2) 2_546 . ?
S Ca3 Si3 95.58(2) . . ?
Si4 Ca3 Si3 132.91(2) . . ?
Si4 Ca3 Si3 52.017(17) 2_556 . ?
O12 S O13 112.43(12) . . ?
O12 S O14 110.70(12) . . ?
O13 S O14 110.65(11) . . ?
O12 S O15 106.42(11) . . ?
O13 S O15 108.56(11) . . ?
O14 S O15 107.87(11) . . ?
O12 S Ca2 120.19(9) . 1_545 ?
O13 S Ca2 53.79(8) . 1_545 ?
O14 S Ca2 128.94(9) . 1_545 ?
O15 S Ca2 55.03(7) . 1_545 ?
O12 S Ca1 53.99(8) . 1_545 ?
O13 S Ca1 116.41(8) . 1_545 ?
O14 S Ca1 132.79(7) . 1_545 ?
O15 S Ca1 53.57(8) . 1_545 ?
Ca2 S Ca1 79.61(2) 1_545 1_545 ?
O12 S Ca3 113.76(8) . . ?
O13 S Ca3 132.41(9) . . ?
O14 S Ca3 61.99(7) . . ?
O15 S Ca3 46.77(7) . . ?
Ca2 S Ca3 92.48(2) 1_545 . ?
Ca1 S Ca3 83.00(2) 1_545 . ?
O12 S Ca2 129.65(9) . . ?
O13 S Ca2 72.45(8) . . ?
O14 S Ca2 38.25(7) . . ?
O15 S Ca2 119.60(9) . . ?
Ca2 S Ca2 103.10(3) 1_545 . ?
Ca1 S Ca2 169.51(3) 1_545 . ?
Ca3 S Ca2 86.75(2) . . ?
O2 Si1 O4 109.26(10) 4_665 . ?
O2 Si1 O3 110.23(10) 4_665 1_545 ?
O4 Si1 O3 109.36(9) . 1_545 ?
O2 Si1 O1 111.44(9) 4_665 2_545 ?
O4 Si1 O1 106.54(9) . 2_545 ?
O3 Si1 O1 109.92(9) 1_545 2_545 ?
O2 Si1 Ca2 122.18(7) 4_665 . ?
O4 Si1 Ca2 40.41(6) . . ?
O3 Si1 Ca2 125.14(7) 1_545 . ?
O1 Si1 Ca2 66.19(6) 2_545 . ?
O2 Si1 Ca2 130.88(7) 4_665 1_545 ?
O4 Si1 Ca2 75.53(6) . 1_545 ?
O3 Si1 Ca2 34.73(6) 1_545 1_545 ?
O1 Si1 Ca2 113.57(7) 2_545 1_545 ?
Ca2 Si1 Ca2 93.67(2) . 1_545 ?
O2 Si1 Ca1 140.95(7) 4_665 2_545 ?
O4 Si1 Ca1 105.61(7) . 2_545 ?
O3 Si1 Ca1 73.04(7) 1_545 2_545 ?
O1 Si1 Ca1 39.95(6) 2_545 2_545 ?
Ca2 Si1 Ca1 76.22(2) . 2_545 ?
Ca2 Si1 Ca1 74.616(19) 1_545 2_545 ?
O2 Si1 K 59.78(7) 4_665 4_665 ?
O4 Si1 K 91.79(7) . 4_665 ?
O3 Si1 K 63.27(7) 1_545 4_665 ?
O1 Si1 K 161.64(7) 2_545 4_665 ?
Ca2 Si1 K 132.07(3) . 4_665 ?
Ca2 Si1 K 71.37(3) 1_545 4_665 ?
Ca1 Si1 K 136.21(3) 2_545 4_665 ?
O2 Si1 K 51.77(7) 4_665 4_675 ?
O4 Si1 K 64.55(7) . 4_675 ?
O3 Si1 K 149.49(8) 1_545 4_675 ?
O1 Si1 K 100.23(7) 2_545 4_675 ?
Ca2 Si1 K 71.22(3) . 4_675 ?
Ca2 Si1 K 133.54(3) 1_545 4_675 ?
Ca1 Si1 K 137.21(3) 2_545 4_675 ?
K Si1 K 86.58(3) 4_665 4_675 ?
O6 Al1 O4 109.66(9) 4_665 . ?
O6 Al1 O5 111.20(9) 4_665 1_545 ?
O4 Al1 O5 108.37(9) . 1_545 ?
O6 Al1 O7 113.16(9) 4_665 . ?
O4 Al1 O7 104.46(9) . . ?
O5 Al1 O7 109.69(8) 1_545 . ?
O6 Al1 K 59.52(6) 4_665 4_665 ?
O4 Al1 K 91.83(6) . 4_665 ?
O5 Al1 K 64.21(6) 1_545 4_665 ?
O7 Al1 K 163.71(7) . 4_665 ?
O6 Al1 Ca2 121.97(7) 4_665 . ?
O4 Al1 Ca2 36.27(5) . . ?
O5 Al1 Ca2 122.81(7) 1_545 . ?
O7 Al1 Ca2 68.27(6) . . ?
K Al1 Ca2 127.98(3) 4_665 . ?
O6 Al1 Ca2 130.45(7) 4_665 1_545 ?
O4 Al1 Ca2 71.77(6) . 1_545 ?
O5 Al1 Ca2 37.05(6) 1_545 1_545 ?
O7 Al1 Ca2 114.07(7) . 1_545 ?
K Al1 Ca2 70.96(3) 4_665 1_545 ?
Ca2 Al1 Ca2 89.14(2) . 1_545 ?
O6 Al1 Ca3 140.84(7) 4_665 . ?
O4 Al1 Ca3 104.27(6) . . ?
O5 Al1 Ca3 74.71(6) 1_545 . ?
O7 Al1 Ca3 37.31(6) . . ?
K Al1 Ca3 138.80(3) 4_665 . ?
Ca2 Al1 Ca3 77.065(19) . . ?
Ca2 Al1 Ca3 78.437(19) 1_545 . ?
O6 Al1 K 53.08(7) 4_665 4_675 ?
O4 Al1 K 63.93(6) . 4_675 ?
O5 Al1 K 150.64(6) 1_545 4_675 ?
O7 Al1 K 99.64(6) . 4_675 ?
K Al1 K 87.14(3) 4_665 4_675 ?
Ca2 Al1 K 69.17(3) . 4_675 ?
Ca2 Al1 K 129.57(3) 1_545 4_675 ?
Ca3 Al1 K 134.03(3) . 4_675 ?
O6 Al1 K 77.93(7) 4_665 2_546 ?
O4 Al1 K 155.80(6) . 2_546 ?
O5 Al1 K 88.95(6) 1_545 2_546 ?
O7 Al1 K 52.59(6) . 2_546 ?
K Al1 K 111.25(3) 4_665 2_546 ?
Ca2 Al1 K 119.94(3) . 2_546 ?
Ca2 Al1 K 121.63(3) 1_545 2_546 ?
Ca3 Al1 K 63.25(2) . 2_546 ?
K Al1 K 108.51(3) 4_675 2_546 ?
O6 Si3 O5 112.10(10) 2_556 . ?
O6 Si3 O7 111.96(10) 2_556 . ?
O5 Si3 O7 109.19(9) . . ?
O6 Si3 O8 109.84(10) 2_556 . ?
O5 Si3 O8 105.16(9) . . ?
O7 Si3 O8 108.32(9) . . ?
O6 Si3 Ca2 143.10(7) 2_556 . ?
O5 Si3 Ca2 39.99(7) . . ?
O7 Si3 Ca2 72.53(7) . . ?
O8 Si3 Ca2 102.51(7) . . ?
O6 Si3 K 59.66(7) 2_556 2_546 ?
O5 Si3 K 161.37(7) . 2_546 ?
O7 Si3 K 63.90(7) . 2_546 ?
O8 Si3 K 93.47(7) . 2_546 ?
Ca2 Si3 K 136.36(3) . 2_546 ?
O6 Si3 Ca3 127.40(7) 2_556 . ?
O5 Si3 Ca3 118.21(7) . . ?
O7 Si3 Ca3 37.02(6) . . ?
O8 Si3 Ca3 71.33(7) . . ?
Ca2 Si3 Ca3 79.32(2) . . ?
K Si3 Ca3 67.74(3) 2_546 . ?
O6 Si3 K 56.22(7) 2_556 2_556 ?
O5 Si3 K 99.67(7) . 2_556 ?
O7 Si3 K 151.08(7) . 2_556 ?
O8 Si3 K 60.58(7) . 2_556 ?
Ca2 Si3 K 134.06(3) . 2_556 ?
K Si3 K 89.13(3) 2_546 2_556 ?
Ca3 Si3 K 124.91(3) . 2_556 ?
O10 Si4 O9 117.46(11) . . ?
O10 Si4 O11 112.00(10) . . ?
O9 Si4 O11 106.01(9) . . ?
O10 Si4 O8 110.17(9) . 2_546 ?
O9 Si4 O8 102.48(9) . 2_546 ?
O11 Si4 O8 107.98(9) . 2_546 ?
O10 Si4 Ca3 140.36(8) . 2_556 ?
O9 Si4 Ca3 51.12(6) . 2_556 ?
O11 Si4 Ca3 107.55(6) . 2_556 ?
O8 Si4 Ca3 52.82(6) 2_546 2_556 ?
O10 Si4 Ca1 132.18(7) . . ?
O9 Si4 Ca1 54.90(6) . . ?
O11 Si4 Ca1 51.14(6) . . ?
O8 Si4 Ca1 117.59(6) 2_546 . ?
Ca3 Si4 Ca1 76.71(2) 2_556 . ?
O10 Si4 Ca3 80.94(8) . . ?
O9 Si4 Ca3 36.56(6) . . ?
O11 Si4 Ca3 125.39(7) . . ?
O8 Si4 Ca3 116.66(7) 2_546 . ?
Ca3 Si4 Ca3 78.63(2) 2_556 . ?
Ca1 Si4 Ca3 80.16(2) . . ?
O10 Si4 Ca3 37.41(6) . 2_546 ?
O9 Si4 Ca3 105.25(7) . 2_546 ?
O11 Si4 Ca3 145.06(7) . 2_546 ?
O8 Si4 Ca3 79.82(6) 2_546 2_546 ?
Ca3 Si4 Ca3 104.04(2) 2_556 2_546 ?
Ca1 Si4 Ca3 154.54(3) . 2_546 ?
Ca3 Si4 Ca3 75.153(19) . 2_546 ?
O10 Si4 Ca1 32.49(6) . 1_545 ?
O9 Si4 Ca1 107.15(6) . 1_545 ?
O11 Si4 Ca1 87.72(6) . 1_545 ?
O8 Si4 Ca1 140.98(7) 2_546 1_545 ?
Ca3 Si4 Ca1 155.70(3) 2_556 1_545 ?
Ca1 Si4 Ca1 100.24(2) . 1_545 ?
Ca3 Si4 Ca1 77.103(19) . 1_545 ?
Ca3 Si4 Ca1 68.383(17) 2_546 1_545 ?
O2 Al2 O11 108.93(9) . . ?
O2 Al2 O3 113.12(10) . 2_545 ?
O11 Al2 O3 103.55(8) . 2_545 ?
O2 Al2 O1 110.23(9) . 1_545 ?
O11 Al2 O1 114.40(9) . 1_545 ?
O3 Al2 O1 106.53(8) 2_545 1_545 ?
O2 Al2 Ca2 142.03(7) . 2_545 ?
O11 Al2 Ca2 105.78(6) . 2_545 ?
O3 Al2 Ca2 42.26(5) 2_545 2_545 ?
O1 Al2 Ca2 67.30(5) 1_545 2_545 ?
O2 Al2 K 59.81(7) . 1_545 ?
O11 Al2 K 92.56(6) . 1_545 ?
O3 Al2 K 163.88(7) 2_545 1_545 ?
O1 Al2 K 66.21(6) 1_545 1_545 ?
Ca2 Al2 K 133.51(3) 2_545 1_545 ?
O2 Al2 K 61.98(7) . . ?
O11 Al2 K 54.29(6) . . ?
O3 Al2 K 97.67(6) 2_545 . ?
O1 Al2 K 155.48(6) 1_545 . ?
Ca2 Al2 K 134.12(3) 2_545 . ?
K Al2 K 91.30(3) 1_545 . ?
O2 Al2 Ca1 129.88(7) . . ?
O11 Al2 Ca1 35.35(5) . . ?
O3 Al2 Ca1 69.07(6) 2_545 . ?
O1 Al2 Ca1 116.90(6) 1_545 . ?
Ca2 Al2 Ca1 75.153(19) 2_545 . ?
K Al2 Ca1 126.94(3) 1_545 . ?
K Al2 Ca1 68.07(3) . . ?
O2 Al2 K 73.41(7) . 3_565 ?
O11 Al2 K 152.01(6) . 3_565 ?
O3 Al2 K 53.13(7) 2_545 3_565 ?
O1 Al2 K 89.41(6) 1_545 3_565 ?
Ca2 Al2 K 68.73(2) 2_545 3_565 ?
K Al2 K 111.25(3) 1_545 3_565 ?
K Al2 K 108.70(3) . 3_565 ?
Ca1 Al2 K 121.53(3) . 3_565 ?
O11 K O2 115.41(6) . 1_565 ?
O11 K O6 147.39(7) . 1_565 ?
O2 K O6 66.06(5) 1_565 1_565 ?
O11 K O6 79.47(5) . . ?
O2 K O6 157.88(7) 1_565 . ?
O6 K O6 110.89(6) 1_565 . ?
O11 K O2 54.31(5) . . ?
O2 K O2 109.83(7) 1_565 . ?
O6 K O2 158.27(7) 1_565 . ?
O6 K O2 64.25(5) . . ?
O11 K O7 104.11(6) . 2_556 ?
O2 K O7 109.50(5) 1_565 2_556 ?
O6 K O7 50.79(5) 1_565 2_556 ?
O6 K O7 80.44(5) . 2_556 ?
O2 K O7 140.48(6) . 2_556 ?
O11 K O8 50.79(5) . 2_546 ?
O2 K O8 152.37(7) 1_565 2_546 ?
O6 K O8 111.54(6) 1_565 2_546 ?
O6 K O8 49.74(5) . 2_546 ?
O2 K O8 82.11(5) . 2_546 ?
O7 K O8 60.84(5) 2_556 2_546 ?
O11 K O10 65.22(5) . 1_565 ?
O2 K O10 85.27(6) 1_565 1_565 ?
O6 K O10 82.94(6) 1_565 1_565 ?
O6 K O10 116.56(6) . 1_565 ?
O2 K O10 118.53(6) . 1_565 ?
O7 K O10 61.36(5) 2_556 1_565 ?
O8 K O10 67.29(5) 2_546 1_565 ?
O11 K O1 61.94(5) . . ?
O2 K O1 53.61(5) 1_565 . ?
O6 K O1 108.67(5) 1_565 . ?
O6 K O1 139.33(6) . . ?
O2 K O1 82.06(5) . . ?
O7 K O1 119.35(6) 2_556 . ?
O8 K O1 106.19(5) 2_546 . ?
O10 K O1 59.62(5) 1_565 . ?
O11 K O5 128.58(6) . 4_575 ?
O2 K O5 105.89(6) 1_565 4_575 ?
O6 K O5 76.91(5) 1_565 4_575 ?
O6 K O5 53.47(5) . 4_575 ?
O2 K O5 84.27(5) . 4_575 ?
O7 K O5 88.77(5) 2_556 4_575 ?
O8 K O5 99.92(5) 2_546 4_575 ?
O10 K O5 150.13(6) 1_565 4_575 ?
O1 K O5 148.41(6) . 4_575 ?
O11 K O3 99.90(6) . 4_575 ?
O2 K O3 76.80(5) 1_565 4_575 ?
O6 K O3 111.56(6) 1_565 4_575 ?
O6 K O3 84.77(5) . 4_575 ?
O2 K O3 48.32(5) . 4_575 ?
O7 K O3 148.84(6) 2_556 4_575 ?
O8 K O3 125.76(5) 2_546 4_575 ?
O10 K O3 148.98(5) 1_565 4_575 ?
O1 K O3 89.43(5) . 4_575 ?
O5 K O3 60.55(5) 4_575 4_575 ?
O11 K O4 154.74(6) . 4_575 ?
O2 K O4 47.57(5) 1_565 4_575 ?
O6 K O4 51.38(5) 1_565 4_575 ?
O6 K O4 112.32(6) . 4_575 ?
O2 K O4 109.19(6) . 4_575 ?
O7 K O4 99.97(5) 2_556 4_575 ?
O8 K O4 153.30(5) 2_546 4_575 ?
O10 K O4 122.17(5) 1_565 4_575 ?
O1 K O4 99.42(5) . 4_575 ?
O5 K O4 58.86(5) 4_575 4_575 ?
O3 K O4 60.88(5) 4_575 4_575 ?
Si1 O1 Al2 123.81(11) 2 1_565 ?
Si1 O1 Ca1 115.54(8) 2 . ?
Al2 O1 Ca1 120.36(9) 1_565 . ?
Si1 O1 K 103.14(8) 2 . ?
Al2 O1 K 83.97(6) 1_565 . ?
Ca1 O1 K 88.45(5) . . ?
Si1 O2 Al2 161.48(13) 4_565 . ?
Si1 O2 K 104.05(8) 4_565 1_545 ?
Al2 O2 K 91.32(8) . 1_545 ?
Si1 O2 K 94.57(8) 4_565 . ?
Al2 O2 K 89.74(8) . . ?
K O2 K 109.83(7) 1_545 . ?
Si1 O3 Al2 126.97(10) 1_565 2 ?
Si1 O3 Ca2 122.50(8) 1_565 . ?
Al2 O3 Ca2 108.03(8) 2 . ?
Si1 O3 K 90.36(8) 1_565 4_675 ?
Al2 O3 K 101.31(8) 2 4_675 ?
Ca2 O3 K 94.59(6) . 4_675 ?
Si1 O4 Al1 127.23(11) . . ?
Si1 O4 Ca2 114.02(9) . . ?
Al1 O4 Ca2 118.74(8) . . ?
Si1 O4 K 89.90(7) . 4_675 ?
Al1 O4 K 88.66(7) . 4_675 ?
Ca2 O4 K 90.52(5) . 4_675 ?
Si3 O5 Al1 124.73(11) . 1_565 ?
Si3 O5 Ca2 114.81(9) . . ?
Al1 O5 Ca2 117.62(9) 1_565 . ?
Si3 O5 K 106.60(9) . 4_675 ?
Al1 O5 K 86.64(7) 1_565 4_675 ?
Ca2 O5 K 93.53(5) . 4_675 ?
Si3 O6 Al1 158.13(12) 2_546 4_565 ?
Si3 O6 K 93.59(8) 2_546 1_545 ?
Al1 O6 K 100.54(8) 4_565 1_545 ?
Si3 O6 K 98.35(8) 2_546 . ?
Al1 O6 K 92.15(8) 4_565 . ?
K O6 K 110.89(6) 1_545 . ?
Si3 O7 Al1 121.85(10) . . ?
Si3 O7 Ca3 119.87(8) . . ?
Al1 O7 Ca3 117.60(8) . . ?
Si3 O7 K 88.60(7) . 2_546 ?
Al1 O7 K 101.42(8) . 2_546 ?
Ca3 O7 K 88.16(5) . 2_546 ?
Si3 O8 Si4 136.25(11) . 2_556 ?
Si3 O8 Ca3 128.50(9) . 1_565 ?
Si4 O8 Ca3 94.87(8) 2_556 1_565 ?
Si3 O8 K 92.94(8) . 2_556 ?
Si4 O8 K 93.96(8) 2_556 2_556 ?
Ca3 O8 K 88.26(5) 1_565 2_556 ?
Si4 O9 Ca3 118.76(9) . . ?
Si4 O9 Ca3 98.15(8) . 2_556 ?
Ca3 O9 Ca3 120.42(8) . 2_556 ?
Si4 O9 Ca1 94.37(8) . . ?
Ca3 O9 Ca1 119.04(6) . . ?
Ca3 O9 Ca1 101.09(6) 2_556 . ?
Si4 O10 Ca3 118.04(9) . 2_546 ?
Si4 O10 Ca1 126.17(9) . 1_545 ?
Ca3 O10 Ca1 112.41(7) 2_546 1_545 ?
Si4 O10 K 103.88(10) . 1_545 ?
Ca3 O10 K 91.19(6) 2_546 1_545 ?
Ca1 O10 K 92.34(7) 1_545 1_545 ?
Si4 O11 Al2 132.11(11) . . ?
Si4 O11 Ca1 97.88(9) . . ?
Al2 O11 Ca1 120.50(8) . . ?
Si4 O11 K 105.96(8) . . ?
Al2 O11 K 97.09(8) . . ?
Ca1 O11 K 97.13(6) . . ?
S O12 Ca2 129.87(11) . 2_545 ?
S O12 Ca1 98.99(10) . 1_545 ?
Ca2 O12 Ca1 115.65(8) 2_545 1_545 ?
S O12 Ca1 87.20(9) . . ?
Ca2 O12 Ca1 99.62(7) 2_545 . ?
Ca1 O12 Ca1 125.10(7) 1_545 . ?
S O13 Ca2 98.68(10) . 1_545 ?
S O13 Ca1 146.56(13) . 2_545 ?
Ca2 O13 Ca1 111.20(7) 1_545 2_545 ?
S O14 Ca2 119.11(9) . . ?
S O14 Ca1 112.45(11) . . ?
Ca2 O14 Ca1 111.46(7) . . ?
S O14 Ca3 91.11(8) . . ?
Ca2 O14 Ca3 119.30(8) . . ?
Ca1 O14 Ca3 100.73(5) . . ?
S O15 Ca3 107.32(9) . . ?
S O15 Ca2 96.79(8) . 1_545 ?
Ca3 O15 Ca2 131.05(9) . 1_545 ?
S O15 Ca1 98.85(10) . 1_545 ?
Ca3 O15 Ca1 114.36(7) . 1_545 ?
Ca2 O15 Ca1 102.71(6) 1_545 1_545 ?

loop_
_geom_bond_atom_site_label_1
_geom_bond_atom_site_label_2
_geom_bond_distance
_geom_bond_site_symmetry_2
_geom_bond_publ_flag
Ca1 O10 2.3355(16) 1_565 ?
Ca1 O11 2.4560(17) . ?
Ca1 O1 2.5264(19) . ?
Ca1 O14 2.5307(19) . ?
Ca1 O9 2.5635(18) . ?
Ca1 O15 2.601(2) 1_565 ?
Ca1 O12 2.616(2) 1_565 ?
Ca1 O13 2.6440(19) 2 ?
Ca1 O12 3.122(2) . ?
Ca1 Si4 3.1242(8) . ?
Ca1 S 3.1938(8) 1_565 ?
Ca1 S 3.3847(8) . ?
Ca2 O14 2.3802(18) . ?
Ca2 O3 2.3953(16) . ?
Ca2 O4 2.4425(18) . ?
Ca2 O5 2.4769(19) . ?
Ca2 O12 2.483(2) 2 ?
Ca2 O13 2.568(2) 1_565 ?
Ca2 O15 2.5968(18) 1_565 ?
Ca2 S 3.1467(9) 1_565 ?
Ca2 S 3.3592(9) . ?
Ca2 Al2 3.3865(9) 2 ?
Ca2 Si1 3.4413(8) . ?
Ca2 Si3 3.4987(9) . ?
Ca3 O9 2.2832(19) . ?
Ca3 O10 2.3136(17) 2_556 ?
Ca3 O9 2.4394(16) 2_546 ?
Ca3 O8 2.4804(18) 1_545 ?
Ca3 O15 2.4963(19) . ?
Ca3 O7 2.5227(17) . ?
Ca3 O14 2.8879(18) . ?
Ca3 Si4 3.1018(8) 2_546 ?
Ca3 S 3.2705(9) . ?
Ca3 Si4 3.3606(9) . ?
Ca3 Si4 3.3614(8) 2_556 ?
Ca3 Si3 3.6337(9) . ?
S O12 1.469(2) . ?
S O13 1.4711(18) . ?
S O14 1.4801(18) . ?
S O15 1.4965(19) . ?
Si1 O2 1.591(2) 4_665 ?
Si1 O4 1.6259(16) . ?
Si1 O3 1.6275(17) 1_545 ?
Si1 O1 1.6324(18) 2_545 ?
Si1 K 3.6635(14) 4_665 ?
Si1 K 3.7690(14) 4_675 ?
Al1 O6 1.712(2) 4_665 ?
Al1 O4 1.7443(18) . ?
Al1 O5 1.7592(17) 1_545 ?
Al1 O7 1.7654(17) . ?
Al1 K 3.6048(14) 4_665 ?
Al1 K 3.7876(14) 4_675 ?
Al1 K 3.9484(14) 2_546 ?
Si3 O6 1.606(2) 2_556 ?
Si3 O5 1.6413(17) . ?
Si3 O7 1.6450(18) . ?
Si3 O8 1.6524(17) . ?
Si3 K 3.5616(14) 2_546 ?
Si3 K 3.7008(14) 2_556 ?
Si4 O10 1.5825(18) . ?
Si4 O9 1.6011(19) . ?
Si4 O11 1.6234(19) . ?
Si4 O8 1.6635(16) 2_546 ?
Al2 O2 1.705(2) . ?
Al2 O11 1.7367(19) . ?
Al2 O3 1.7648(16) 2_545 ?
Al2 O1 1.7654(17) 1_545 ?
Al2 K 3.5301(13) 1_545 ?
Al2 K 3.5975(13) . ?
Al2 K 4.0106(16) 3_565 ?
K O11 2.944(2) . ?
K O2 3.052(2) 1_565 ?
K O6 3.080(2) 1_565 ?
K O6 3.109(2) . ?
K O2 3.176(2) . ?
K O7 3.199(2) 2_556 ?
K O8 3.228(2) 2_546 ?
K O10 3.228(3) 1_565 ?
K O1 3.2481(19) . ?
K O5 3.252(2) 4_575 ?
K O3 3.272(2) 4_575 ?
K O4 3.403(2) 4_575 ?

_cod_database_fobs_code 2312144
